data_4084197
loop_
_publ_author_name
'Chiou, Wen-Hua'
'Wang, Yu-Wei'
'Kao, Chien-Lun'
'Chen, Po-Chou'
'Wu, Chen-Chang'

_publ_section_title
;
 Rhodium-Catalyzed Hydrocarbonylation of a Homoallylamine via N--H
 Activation and Application for Synthesis of Yohimbane Alkaloids
;
_journal_issue 16
_journal_name_full Organometallics
_journal_page_first 4240
_journal_paper_doi 10.1021/om500498u
_journal_volume 33
_journal_year 2014
_chemical_formula_moiety 'C19 H24 N2, C H4 O'
_chemical_formula_sum 'C20 H28 N2 O'
_chemical_formula_weight 312.44
_space_group_IT_number 2
_symmetry_cell_setting triclinic
_symmetry_Int_Tables_number 2
_symmetry_space_group_name_Hall '-P 1'
_symmetry_space_group_name_H-M 'P -1'
_atom_sites_solution_hydrogens geom
_atom_sites_solution_primary direct
_atom_sites_solution_secondary difmap
_audit_creation_method SHELXL-97
_cell_angle_alpha 63.386(9)
_cell_angle_beta 75.767(7)
_cell_angle_gamma 81.754(6)
_cell_formula_units_Z 2
_cell_length_a 6.7504(4)
_cell_length_b 11.5970(9)
_cell_length_c 12.8888(14)
_cell_measurement_reflns_used 3827
_cell_measurement_temperature 110(2)
_cell_measurement_theta_max 29.2051
_cell_measurement_theta_min 3.1065
_cell_volume 873.75(15)
_computing_cell_refinement
; 
CrysAlis RED, Oxford Diffraction Ltd., 
Version 1.171.32.29 (release 10-06-2008 CrysAlis171 .NET) 
(compiled Jun 10 2008,16:49:55) 
;
_computing_data_collection
; 
CrysAlis CCD, Oxford Diffraction Ltd., 
Version 1.171.32.29 (release 10-06-2008 CrysAlis171 .NET) 
(compiled Jun 10 2008,16:49:55) 
;
_computing_data_reduction
; 
CrysAlis RED, Oxford Diffraction Ltd., 
Version 1.171.32.29 (release 10-06-2008 CrysAlis171 .NET) 
(compiled Jun 10 2008,16:49:55) 
;
_computing_molecular_graphics 'Bruker SHELXTL'
_computing_publication_material 'Bruker SHELXTL'
_computing_structure_refinement 'SHELXL-97 (Sheldrick, 2008)'
_computing_structure_solution 'SHELXS-97 (Sheldrick, 2008)'
_diffrn_ambient_temperature 110(2)
_diffrn_measured_fraction_theta_full 0.999
_diffrn_measured_fraction_theta_max 0.838
_diffrn_measurement_device_type 'CCD detector'
_diffrn_measurement_method '\w scans'
_diffrn_radiation_monochromator graphite
_diffrn_radiation_probe x-ray
_diffrn_radiation_type MoK\a
_diffrn_radiation_wavelength 0.71073
_diffrn_reflns_av_R_equivalents 0.0195
_diffrn_reflns_av_sigmaI/netI 0.0462
_diffrn_reflns_limit_h_max 9
_diffrn_reflns_limit_h_min -9
_diffrn_reflns_limit_k_max 15
_diffrn_reflns_limit_k_min -15
_diffrn_reflns_limit_l_max 16
_diffrn_reflns_limit_l_min -15
_diffrn_reflns_number 7894
_diffrn_reflns_theta_full 26.00
_diffrn_reflns_theta_max 29.30
_diffrn_reflns_theta_min 3.12
_diffrn_source 'fine-focus sealed tube'
_exptl_absorpt_coefficient_mu 0.073
_exptl_absorpt_correction_T_max 1.00000
_exptl_absorpt_correction_T_min 0.99572
_exptl_absorpt_correction_type multi-scan
_exptl_absorpt_process_details
; 
CrysAlisPro, Oxford Diffraction Ltd., 
Version 1.171.33.46 (release 27-08-2009 CrysAlis171 .NET) 
(compiled Aug 27 2009,17:19:36) 
Empirical absorption correction using spherical harmonics, 
 implemented in SCALE3 ABSPACK scaling algorithm. 
;
_exptl_crystal_colour colorless
_exptl_crystal_density_diffrn 1.188
_exptl_crystal_density_method 'not measured'
_exptl_crystal_description parallelepiped
_exptl_crystal_F_000 340
_exptl_crystal_size_max 0.50
_exptl_crystal_size_mid 0.40
_exptl_crystal_size_min 0.22
_refine_diff_density_max 0.266
_refine_diff_density_min -0.232
_refine_diff_density_rms 0.039
_refine_ls_extinction_method none
_refine_ls_goodness_of_fit_ref 0.940
_refine_ls_hydrogen_treatment mixed
_refine_ls_matrix_type full
_refine_ls_number_parameters 228
_refine_ls_number_reflns 4010
_refine_ls_number_restraints 0
_refine_ls_restrained_S_all 0.940
_refine_ls_R_factor_all 0.0600
_refine_ls_R_factor_gt 0.0407
_refine_ls_shift/su_max 0.000
_refine_ls_shift/su_mean 0.000
_refine_ls_structure_factor_coef Fsqd
_refine_ls_weighting_details 'calc w=1/[\s^2^(Fo^2^)+(0.0585P)^2^+0.0000P] where P=(Fo^2^+2Fc^2^)/3'
_refine_ls_weighting_scheme calc
_refine_ls_wR_factor_gt 0.0969
_refine_ls_wR_factor_ref 0.1009
_reflns_number_gt 2854
_reflns_number_total 4010
_reflns_threshold_expression >2sigma(I)
_cod_data_source_file om500498u_si_003.cif
_cod_data_source_block yww156
_cod_depositor_comments 'Adding full bibliography for 4084197.cif.'
_cod_original_cell_volume 873.75(13)
_cod_database_code 4084197

loop_
_symmetry_equiv_pos_as_xyz
'x, y, z'
'-x, -y, -z'

loop_
_atom_site_label
_atom_site_type_symbol
_atom_site_fract_x
_atom_site_fract_y
_atom_site_fract_z
_atom_site_U_iso_or_equiv
_atom_site_adp_type
_atom_site_occupancy
_atom_site_symmetry_multiplicity
_atom_site_calc_flag
_atom_site_refinement_flags
N1 N 0.24406(16) 0.23675(9) 0.51741(9) 0.0181(2) Uani 1 1 d .
H1A H 0.139(2) 0.2892(14) 0.4853(13) 0.033(4) Uiso 1 1 d .
N4 N 0.74719(15) 0.29576(9) 0.30871(9) 0.0182(2) Uani 1 1 d .
C2 C 0.44227(18) 0.22623(11) 0.46056(10) 0.0167(3) Uani 1 1 d .
C3 C 0.52080(17) 0.30169(11) 0.33053(10) 0.0167(3) Uani 1 1 d .
H3A H 0.4778 0.2593 0.2874 0.020 Uiso 1 1 calc R
C5 C 0.82704(19) 0.16016(11) 0.36334(11) 0.0223(3) Uani 1 1 d .
H5A H 0.9778 0.1579 0.3378 0.027 Uiso 1 1 calc R
H5B H 0.7713 0.1079 0.3346 0.027 Uiso 1 1 calc R
C6 C 0.77024(19) 0.10035(11) 0.49885(11) 0.0225(3) Uani 1 1 d .
H6A H 0.7881 0.0052 0.5309 0.027 Uiso 1 1 calc R
H6B H 0.8618 0.1314 0.5295 0.027 Uiso 1 1 calc R
C7 C 0.55317(18) 0.13649(11) 0.53868(11) 0.0190(3) Uani 1 1 d .
C8 C 0.41752(19) 0.08817(11) 0.65286(11) 0.0204(3) Uani 1 1 d .
C9 C 0.4357(2) -0.00481(12) 0.76757(11) 0.0256(3) Uani 1 1 d .
H9A H 0.5638 -0.0474 0.7825 0.031 Uiso 1 1 calc R
C10 C 0.2644(2) -0.03296(12) 0.85778(12) 0.0291(3) Uani 1 1 d .
H10A H 0.2756 -0.0960 0.9351 0.035 Uiso 1 1 calc R
C11 C 0.0751(2) 0.02904(12) 0.83801(11) 0.0280(3) Uani 1 1 d .
H11A H -0.0403 0.0062 0.9018 0.034 Uiso 1 1 calc R
C12 C 0.0520(2) 0.12335(12) 0.72714(11) 0.0233(3) Uani 1 1 d .
H12A H -0.0762 0.1668 0.7140 0.028 Uiso 1 1 calc R
C13 C 0.22512(19) 0.15181(11) 0.63560(11) 0.0193(3) Uani 1 1 d .
C14 C 0.44422(18) 0.44262(11) 0.28118(10) 0.0183(3) Uani 1 1 d .
H14A H 0.4912 0.4873 0.3202 0.022 Uiso 1 1 calc R
H14B H 0.2928 0.4470 0.2986 0.022 Uiso 1 1 calc R
C15 C 0.52431(19) 0.51043(11) 0.14697(10) 0.0207(3) Uani 1 1 d .
H15A H 0.4663 0.4662 0.1105 0.025 Uiso 1 1 calc R
C16 C 0.4536(2) 0.65349(11) 0.09194(11) 0.0260(3) Uani 1 1 d .
H16A H 0.4739 0.6844 0.0051 0.031 Uiso 1 1 calc R
H16B H 0.3054 0.6612 0.1234 0.031 Uiso 1 1 calc R
C17 C 0.5673(2) 0.73977(13) 0.11707(12) 0.0297(3) Uani 1 1 d .
H17A H 0.5223 0.8310 0.0749 0.036 Uiso 1 1 calc R
H17B H 0.5340 0.7165 0.2031 0.036 Uiso 1 1 calc R
C18 C 0.7965(2) 0.72470(12) 0.07701(12) 0.0299(3) Uani 1 1 d .
H18A H 0.8679 0.7797 0.0957 0.036 Uiso 1 1 calc R
H18B H 0.8310 0.7534 -0.0099 0.036 Uiso 1 1 calc R
C19 C 0.8684(2) 0.58391(12) 0.13905(12) 0.0265(3) Uani 1 1 d .
H19A H 1.0175 0.5756 0.1105 0.032 Uiso 1 1 calc R
H19B H 0.8431 0.5578 0.2255 0.032 Uiso 1 1 calc R
C20 C 0.75855(19) 0.49369(12) 0.11627(11) 0.0222(3) Uani 1 1 d .
H20A H 0.7974 0.5181 0.0292 0.027 Uiso 1 1 calc R
C21 C 0.82782(19) 0.35266(12) 0.17908(11) 0.0232(3) Uani 1 1 d .
H21A H 0.7820 0.3019 0.1452 0.028 Uiso 1 1 calc R
H21B H 0.9791 0.3464 0.1639 0.028 Uiso 1 1 calc R
O O 0.91676(13) 0.39252(8) 0.42684(8) 0.0219(2) Uani 1 1 d .
H0A H 0.851(3) 0.3675(16) 0.3859(15) 0.054(5) Uiso 1 1 d .
C22 C 0.7721(2) 0.42868(15) 0.50888(14) 0.0292(3) Uani 1 1 d .
H22A H 0.845(2) 0.4303(13) 0.5661(13) 0.034(4) Uiso 1 1 d .
H22B H 0.662(2) 0.3659(14) 0.5524(13) 0.039(4) Uiso 1 1 d .
H22C H 0.719(2) 0.5174(16) 0.4647(14) 0.045(4) Uiso 1 1 d .

loop_
_atom_site_aniso_label
_atom_site_aniso_U_11
_atom_site_aniso_U_22
_atom_site_aniso_U_33
_atom_site_aniso_U_23
_atom_site_aniso_U_13
_atom_site_aniso_U_12
N1 0.0171(6) 0.0164(5) 0.0171(5) -0.0038(4) -0.0048(4) 0.0007(4)
N4 0.0148(5) 0.0164(5) 0.0219(5) -0.0076(4) -0.0031(4) 0.0006(4)
C2 0.0158(6) 0.0139(5) 0.0211(6) -0.0073(5) -0.0050(5) -0.0011(5)
C3 0.0157(6) 0.0160(6) 0.0191(6) -0.0071(5) -0.0053(5) -0.0017(5)
C5 0.0181(6) 0.0182(6) 0.0319(7) -0.0124(5) -0.0067(5) 0.0037(5)
C6 0.0203(6) 0.0155(6) 0.0297(7) -0.0067(5) -0.0093(5) 0.0021(5)
C7 0.0189(6) 0.0159(6) 0.0233(7) -0.0078(5) -0.0074(5) -0.0010(5)
C8 0.0251(7) 0.0159(6) 0.0226(7) -0.0076(5) -0.0100(5) -0.0014(5)
C9 0.0344(8) 0.0182(6) 0.0260(7) -0.0073(5) -0.0154(6) 0.0017(5)
C10 0.0480(9) 0.0190(6) 0.0184(7) -0.0039(5) -0.0113(6) -0.0017(6)
C11 0.0393(8) 0.0230(7) 0.0187(7) -0.0080(5) -0.0009(6) -0.0049(6)
C12 0.0270(7) 0.0202(6) 0.0220(7) -0.0086(5) -0.0050(5) -0.0003(5)
C13 0.0254(7) 0.0145(6) 0.0189(6) -0.0061(5) -0.0069(5) -0.0027(5)
C14 0.0162(6) 0.0166(6) 0.0202(6) -0.0060(5) -0.0043(5) -0.0004(5)
C15 0.0230(7) 0.0190(6) 0.0190(6) -0.0058(5) -0.0055(5) -0.0035(5)
C16 0.0294(7) 0.0208(6) 0.0227(7) -0.0036(5) -0.0071(6) -0.0019(5)
C17 0.0390(8) 0.0204(6) 0.0274(7) -0.0074(5) -0.0084(6) -0.0014(6)
C18 0.0357(8) 0.0240(7) 0.0287(7) -0.0078(6) -0.0056(6) -0.0111(6)
C19 0.0242(7) 0.0270(7) 0.0263(7) -0.0090(6) -0.0029(6) -0.0069(6)
C20 0.0236(7) 0.0223(6) 0.0180(6) -0.0068(5) -0.0010(5) -0.0041(5)
C21 0.0202(7) 0.0251(7) 0.0237(7) -0.0118(5) -0.0003(5) -0.0016(5)
O 0.0167(5) 0.0260(5) 0.0273(5) -0.0149(4) -0.0073(4) 0.0029(4)
C22 0.0222(7) 0.0347(8) 0.0382(9) -0.0239(7) -0.0047(6) 0.0013(6)

loop_
_atom_type_symbol
_atom_type_description
_atom_type_scat_dispersion_real
_atom_type_scat_dispersion_imag
_atom_type_scat_source
C C 0.0033 0.0016 'International Tables Vol C Tables 4.2.6.8 and 6.1.1.4'
H H 0.0000 0.0000 'International Tables Vol C Tables 4.2.6.8 and 6.1.1.4'
N N 0.0061 0.0033 'International Tables Vol C Tables 4.2.6.8 and 6.1.1.4'
O O 0.0106 0.0060 'International Tables Vol C Tables 4.2.6.8 and 6.1.1.4'

loop_
_geom_angle_atom_site_label_1
_geom_angle_atom_site_label_2
_geom_angle_atom_site_label_3
_geom_angle
C2 N1 C13 108.10(10)
C2 N1 H1A 128.0(9)
C13 N1 H1A 123.9(9)
C21 N4 C3 108.57(9)
C21 N4 C5 109.49(9)
C3 N4 C5 110.95(9)
C7 C2 N1 110.59(10)
C7 C2 C3 125.54(11)
N1 C2 C3 123.86(10)
N4 C3 C2 107.95(9)
N4 C3 C14 109.35(9)
C2 C3 C14 114.18(10)
N4 C3 H3A 108.4
C2 C3 H3A 108.4
C14 C3 H3A 108.4
N4 C5 C6 112.28(10)
N4 C5 H5A 109.1
C6 C5 H5A 109.1
N4 C5 H5B 109.1
C6 C5 H5B 109.1
H5A C5 H5B 107.9
C7 C6 C5 109.98(10)
C7 C6 H6A 109.7
C5 C6 H6A 109.7
C7 C6 H6B 109.7
C5 C6 H6B 109.7
H6A C6 H6B 108.2
C2 C7 C8 106.62(11)
C2 C7 C6 121.65(11)
C8 C7 C6 131.65(11)
C9 C8 C13 118.55(12)
C9 C8 C7 134.88(12)
C13 C8 C7 106.53(10)
C10 C9 C8 118.89(13)
C10 C9 H9A 120.6
C8 C9 H9A 120.6
C9 C10 C11 121.51(12)
C9 C10 H10A 119.2
C11 C10 H10A 119.2
C12 C11 C10 121.35(12)
C12 C11 H11A 119.3
C10 C11 H11A 119.3
C13 C12 C11 117.23(13)
C13 C12 H12A 121.4
C11 C12 H12A 121.4
N1 C13 C12 129.38(12)
N1 C13 C8 108.14(10)
C12 C13 C8 122.43(11)
C3 C14 C15 110.51(10)
C3 C14 H14A 109.5
C15 C14 H14A 109.5
C3 C14 H14B 109.5
C15 C14 H14B 109.5
H14A C14 H14B 108.1
C20 C15 C16 111.51(9)
C20 C15 C14 110.77(10)
C16 C15 C14 113.01(10)
C20 C15 H15A 107.1
C16 C15 H15A 107.1
C14 C15 H15A 107.1
C17 C16 C15 113.31(11)
C17 C16 H16A 108.9
C15 C16 H16A 108.9
C17 C16 H16B 108.9
C15 C16 H16B 108.9
H16A C16 H16B 107.7
C18 C17 C16 110.67(11)
C18 C17 H17A 109.5
C16 C17 H17A 109.5
C18 C17 H17B 109.5
C16 C17 H17B 109.5
H17A C17 H17B 108.1
C17 C18 C19 110.36(10)
C17 C18 H18A 109.6
C19 C18 H18A 109.6
C17 C18 H18B 109.6
C19 C18 H18B 109.6
H18A C18 H18B 108.1
C20 C19 C18 111.97(11)
C20 C19 H19A 109.2
C18 C19 H19A 109.2
C20 C19 H19B 109.2
C18 C19 H19B 109.2
H19A C19 H19B 107.9
C19 C20 C21 112.29(11)
C19 C20 C15 112.52(11)
C21 C20 C15 110.99(9)
C19 C20 H20A 106.9
C21 C20 H20A 106.9
C15 C20 H20A 106.9
N4 C21 C20 112.95(10)
N4 C21 H21A 109.0
C20 C21 H21A 109.0
N4 C21 H21B 109.0
C20 C21 H21B 109.0
H21A C21 H21B 107.8
C22 O H0A 110.4(10)
O C22 H22A 107.8(9)
O C22 H22B 111.0(9)
H22A C22 H22B 109.2(12)
O C22 H22C 108.2(9)
H22A C22 H22C 108.1(12)
H22B C22 H22C 112.5(13)

loop_
_geom_bond_atom_site_label_1
_geom_bond_atom_site_label_2
_geom_bond_distance
N1 C2 1.3760(15)
N1 C13 1.3795(15)
N1 H1A 0.916(16)
N4 C21 1.4803(15)
N4 C3 1.4817(15)
N4 C5 1.4868(15)
C2 C7 1.3660(17)
C2 C3 1.4958(16)
C3 C14 1.5267(16)
C3 H3A 1.0000
C5 C6 1.5299(17)
C5 H5A 0.9900
C5 H5B 0.9900
C6 C7 1.4943(17)
C6 H6A 0.9900
C6 H6B 0.9900
C7 C8 1.4367(17)
C8 C9 1.4094(17)
C8 C13 1.4146(18)
C9 C10 1.3793(19)
C9 H9A 0.9500
C10 C11 1.395(2)
C10 H10A 0.9500
C11 C12 1.3867(18)
C11 H11A 0.9500
C12 C13 1.3964(17)
C12 H12A 0.9500
C14 C15 1.5317(16)
C14 H14A 0.9900
C14 H14B 0.9900
C15 C20 1.5387(17)
C15 C16 1.5389(17)
C15 H15A 1.0000
C16 C17 1.5258(18)
C16 H16A 0.9900
C16 H16B 0.9900
C17 C18 1.5171(19)
C17 H17A 0.9900
C17 H17B 0.9900
C18 C19 1.5279(18)
C18 H18A 0.9900
C18 H18B 0.9900
C19 C20 1.5284(17)
C19 H19A 0.9900
C19 H19B 0.9900
C20 C21 1.5262(17)
C20 H20A 1.0000
C21 H21A 0.9900
C21 H21B 0.9900
O C22 1.4213(16)
O H0A 0.923(18)
C22 H22A 0.992(16)
C22 H22B 0.989(15)
C22 H22C 0.991(17)
